data_4516708
loop_
_publ_author_name
'Wei, Yingfei'
'Liu, Shi-Xia'
'Mueller-Bunz, Helge'
'Albrecht, Martin'

_publ_section_title
;
 Synthesis of Triazolylidene Nickel Complexes and Their Catalytic
 Application in Selective Aldehyde Hydrosilylation
;
_journal_issue 12
_journal_name_full 'ACS Catalysis'
_journal_page_first 8192
_journal_paper_doi 10.1021/acscatal.6b02269
_journal_volume 6
_journal_year 2016
_chemical_formula_moiety 'C17 H21 N4 Ni, C F3 O3 S'
_chemical_formula_sum 'C18 H21 F3 N4 Ni O3 S'
_chemical_formula_weight 489.14
_space_group_IT_number 14
_space_group_name_Hall '-P 2yn'
_space_group_name_H-M_alt 'P 1 21/n 1'
_symmetry_cell_setting monoclinic
_symmetry_space_group_name_Hall '-P 2yn'
_symmetry_space_group_name_H-M 'P 1 21/n 1'
_atom_sites_solution_hydrogens geom
_atom_sites_solution_primary direct
_atom_sites_solution_secondary difmap
_audit_creation_method SHELXL-97
_cell_angle_alpha 90.00
_cell_angle_beta 98.8919(9)
_cell_angle_gamma 90.00
_cell_formula_units_Z 4
_cell_length_a 6.99410(7)
_cell_length_b 17.4234(2)
_cell_length_c 17.1188(2)
_cell_measurement_reflns_used 29874
_cell_measurement_temperature 100(2)
_cell_measurement_theta_max 32.6490
_cell_measurement_theta_min 2.9250
_cell_volume 2061.04(4)
_computing_cell_refinement
; 
CrysAlisPro, Agilent Technologies, 
Version 1.171.36.24a (release 19-12-2012 CrysAlis171 .NET) 
(compiled Dec 19 2012,11:08:27) 
;
_computing_data_collection
; 
CrysAlisPro, Agilent Technologies, 
Version 1.171.36.24a (release 19-12-2012 CrysAlis171 .NET) 
(compiled Dec 19 2012,11:08:27) 
;
_computing_data_reduction
; 
CrysAlisPro, Agilent Technologies, 
Version 1.171.36.24a (release 19-12-2012 CrysAlis171 .NET) 
(compiled Dec 19 2012,11:08:27) 
;
_computing_structure_refinement 'SHELXL-97 (Sheldrick, 2008)'
_computing_structure_solution 'SHELXS-97 (Sheldrick, 2008)'
_diffrn_ambient_temperature 100(2)
_diffrn_detector_area_resol_mean 10.3196
_diffrn_measured_fraction_theta_full 0.992
_diffrn_measured_fraction_theta_max 0.957
_diffrn_measurement_device_type 'SuperNova, Dual, Cu at zero, Atlas'
_diffrn_measurement_method '\w scans'
_diffrn_radiation_monochromator mirror
_diffrn_radiation_source 'SuperNova (Mo) X-ray Source'
_diffrn_radiation_type MoK\a
_diffrn_radiation_wavelength 0.71073
_diffrn_reflns_av_R_equivalents 0.0317
_diffrn_reflns_av_sigmaI/netI 0.0180
_diffrn_reflns_limit_h_max 10
_diffrn_reflns_limit_h_min -10
_diffrn_reflns_limit_k_max 26
_diffrn_reflns_limit_k_min -26
_diffrn_reflns_limit_l_max 26
_diffrn_reflns_limit_l_min -25
_diffrn_reflns_number 65328
_diffrn_reflns_theta_full 32.00
_diffrn_reflns_theta_max 32.87
_diffrn_reflns_theta_min 3.01
_exptl_absorpt_coefficient_mu 1.097
_exptl_absorpt_correction_T_max 0.792
_exptl_absorpt_correction_T_min 0.698
_exptl_absorpt_correction_type analytical
_exptl_absorpt_process_details
; 
CrysAlisPro, Agilent Technologies, 
Version 1.171.36.24a (release 19-12-2012 CrysAlis171 .NET) 
(compiled Dec 19 2012,11:08:27) 
Analytical numeric absorption correction using a multifaceted crystal 
model based on expressions derived by R.C. Clark & J.S. Reid. 
(Clark, R. C. & Reid, J. S. (1995). Acta Cryst. A51, 887-897) 
;
_exptl_crystal_colour 'translucent brown'
_exptl_crystal_density_diffrn 1.576
_exptl_crystal_density_method 'not measured'
_exptl_crystal_description block
_exptl_crystal_F_000 1008
_exptl_crystal_size_max 0.4083
_exptl_crystal_size_mid 0.2924
_exptl_crystal_size_min 0.2392
_refine_diff_density_max 0.469
_refine_diff_density_min -0.422
_refine_diff_density_rms 0.059
_refine_ls_extinction_method none
_refine_ls_goodness_of_fit_ref 1.066
_refine_ls_hydrogen_treatment constr
_refine_ls_matrix_type full
_refine_ls_number_parameters 273
_refine_ls_number_reflns 7371
_refine_ls_number_restraints 0
_refine_ls_restrained_S_all 1.066
_refine_ls_R_factor_all 0.0323
_refine_ls_R_factor_gt 0.0268
_refine_ls_shift/su_max 0.000
_refine_ls_shift/su_mean 0.000
_refine_ls_structure_factor_coef Fsqd
_refine_ls_weighting_details 'calc w=1/[\s^2^(Fo^2^)+(0.0309P)^2^+0.8484P] where P=(Fo^2^+2Fc^2^)/3'
_refine_ls_weighting_scheme calc
_refine_ls_wR_factor_gt 0.0655
_refine_ls_wR_factor_ref 0.0686
_reflns_number_gt 6600
_reflns_number_total 7371
_reflns_threshold_expression I>2\s(I)
_cod_data_source_file cs6b02269_si_002.cif
_cod_data_source_block alb341_2f
_cod_original_sg_symbol_H-M 'P 21/n'
_cod_database_code 4516708

loop_
_symmetry_equiv_pos_as_xyz
'x, y, z'
'-x+1/2, y+1/2, -z+1/2'
'-x, -y, -z'
'x-1/2, -y-1/2, z-1/2'

loop_
_atom_site_label
_atom_site_type_symbol
_atom_site_fract_x
_atom_site_fract_y
_atom_site_fract_z
_atom_site_U_iso_or_equiv
_atom_site_adp_type
_atom_site_occupancy
_atom_site_symmetry_multiplicity
_atom_site_calc_flag
_atom_site_refinement_flags
Ni Ni 0.225665(19) 0.108370(7) 0.093622(7) 0.01216(4) Uani 1 1 d .
C1 C 0.21731(14) 0.00343(6) 0.11427(6) 0.01261(16) Uani 1 1 d .
C2 C 0.20027(14) -0.05458(6) 0.16882(6) 0.01356(17) Uani 1 1 d .
C3 C 0.18189(16) -0.05074(6) 0.25427(6) 0.01684(18) Uani 1 1 d .
H3A H 0.0880 -0.0900 0.2660 0.020 Uiso 1 1 calc R
H3B H 0.1308 0.0003 0.2660 0.020 Uiso 1 1 calc R
C4 C 0.37648(17) -0.06409(7) 0.30769(6) 0.0205(2) Uani 1 1 d .
H4A H 0.4336 -0.1127 0.2921 0.025 Uiso 1 1 calc R
H4B H 0.4662 -0.0219 0.2996 0.025 Uiso 1 1 calc R
C5 C 0.35722(18) -0.06811(7) 0.39458(6) 0.0208(2) Uani 1 1 d .
H5A H 0.2669 -0.1100 0.4029 0.025 Uiso 1 1 calc R
H5B H 0.3020 -0.0193 0.4106 0.025 Uiso 1 1 calc R
C6 C 0.5519(2) -0.08228(8) 0.44624(8) 0.0289(3) Uani 1 1 d .
H6A H 0.6105 -0.1290 0.4285 0.043 Uiso 1 1 calc R
H6B H 0.5327 -0.0885 0.5014 0.043 Uiso 1 1 calc R
H6C H 0.6377 -0.0385 0.4420 0.043 Uiso 1 1 calc R
C7 C 0.25979(13) 0.00052(5) -0.02207(5) 0.01153(16) Uani 1 1 d .
N1 N 0.23909(12) -0.03821(5) 0.04792(5) 0.01182(14) Uani 1 1 d .
C8 C 0.28415(14) -0.03516(6) -0.09181(6) 0.01432(17) Uani 1 1 d .
H8 H 0.2891 -0.0895 -0.0958 0.017 Uiso 1 1 calc R
C9 C 0.30104(15) 0.01169(6) -0.15592(6) 0.01622(18) Uani 1 1 d .
H9 H 0.3179 -0.0101 -0.2053 0.019 Uiso 1 1 calc R
C10 C 0.29296(15) 0.09100(6) -0.14704(6) 0.01645(18) Uani 1 1 d .
H10 H 0.3038 0.1238 -0.1904 0.020 Uiso 1 1 calc R
C11 C 0.26899(15) 0.12180(6) -0.07454(6) 0.01466(17) Uani 1 1 d .
H11 H 0.2642 0.1760 -0.0691 0.018 Uiso 1 1 calc R
N4 N 0.25216(12) 0.07715(5) -0.01127(5) 0.01221(15) Uani 1 1 d .
N2 N 0.23750(13) -0.11463(5) 0.05519(5) 0.01387(15) Uani 1 1 d .
N3 N 0.21376(13) -0.12253(5) 0.12991(5) 0.01428(15) Uani 1 1 d .
C12 C 0.20489(17) -0.20062(6) 0.16125(7) 0.0208(2) Uani 1 1 d .
H12A H 0.1538 -0.2356 0.1182 0.031 Uiso 1 1 calc R
H12B H 0.1199 -0.2013 0.2017 0.031 Uiso 1 1 calc R
H12C H 0.3351 -0.2171 0.1848 0.031 Uiso 1 1 calc R
C13 C 0.2429(2) 0.22814(7) 0.09179(8) 0.0320(3) Uani 1 1 d .
H13 H 0.2639 0.2553 0.0458 0.038 Uiso 1 1 calc R
C14 C 0.3909(2) 0.20086(7) 0.15236(8) 0.0290(3) Uani 1 1 d .
H14 H 0.5259 0.2104 0.1566 0.035 Uiso 1 1 calc R
C15 C 0.29886(18) 0.15745(7) 0.20420(7) 0.0215(2) Uani 1 1 d .
H15 H 0.3613 0.1292 0.2483 0.026 Uiso 1 1 calc R
C16 C 0.09219(17) 0.16297(6) 0.17913(7) 0.0199(2) Uani 1 1 d .
H16 H -0.0044 0.1397 0.2046 0.024 Uiso 1 1 calc R
C17 C 0.0588(2) 0.20805(7) 0.11142(7) 0.0253(2) Uani 1 1 d .
H17 H -0.0638 0.2227 0.0835 0.030 Uiso 1 1 calc R
O1 O 0.64475(13) 0.18460(6) 0.40781(6) 0.0293(2) Uani 1 1 d .
O2 O 0.83522(13) 0.23354(5) 0.31186(5) 0.02534(18) Uani 1 1 d .
O3 O 0.73040(16) 0.10084(6) 0.30387(7) 0.0364(2) Uani 1 1 d .
S S 0.77570(4) 0.167463(15) 0.352911(16) 0.01771(6) Uani 1 1 d .
C18 C 0.99668(16) 0.13911(7) 0.41788(7) 0.0197(2) Uani 1 1 d .
F1 F 1.13876(11) 0.12333(5) 0.37647(5) 0.02775(16) Uani 1 1 d .
F2 F 0.96890(13) 0.07796(5) 0.46055(5) 0.03574(19) Uani 1 1 d .
F3 F 1.05941(12) 0.19633(5) 0.46766(5) 0.03287(18) Uani 1 1 d .

loop_
_atom_site_aniso_label
_atom_site_aniso_U_11
_atom_site_aniso_U_22
_atom_site_aniso_U_33
_atom_site_aniso_U_23
_atom_site_aniso_U_13
_atom_site_aniso_U_12
Ni 0.01637(7) 0.00920(6) 0.01144(6) -0.00156(4) 0.00387(4) -0.00007(4)
C1 0.0134(4) 0.0122(4) 0.0123(4) -0.0011(3) 0.0024(3) 0.0002(3)
C2 0.0120(4) 0.0135(4) 0.0151(4) 0.0006(3) 0.0016(3) -0.0003(3)
C3 0.0181(5) 0.0191(5) 0.0136(4) 0.0028(3) 0.0034(3) -0.0004(4)
C4 0.0196(5) 0.0264(5) 0.0151(4) 0.0023(4) 0.0015(4) -0.0014(4)
C5 0.0280(6) 0.0188(5) 0.0149(4) 0.0013(4) 0.0013(4) -0.0004(4)
C6 0.0349(7) 0.0270(6) 0.0213(5) 0.0005(5) -0.0065(5) 0.0010(5)
C7 0.0102(4) 0.0119(4) 0.0123(4) -0.0006(3) 0.0014(3) 0.0004(3)
N1 0.0123(4) 0.0100(3) 0.0131(3) -0.0008(3) 0.0018(3) 0.0005(3)
C8 0.0126(4) 0.0150(4) 0.0154(4) -0.0040(3) 0.0021(3) 0.0004(3)
C9 0.0139(4) 0.0222(5) 0.0128(4) -0.0036(3) 0.0029(3) -0.0006(4)
C10 0.0159(4) 0.0209(5) 0.0127(4) 0.0008(3) 0.0027(3) -0.0006(4)
C11 0.0156(4) 0.0144(4) 0.0141(4) 0.0015(3) 0.0026(3) -0.0002(3)
N4 0.0128(4) 0.0118(3) 0.0121(3) -0.0010(3) 0.0023(3) 0.0004(3)
N2 0.0144(4) 0.0107(3) 0.0163(4) -0.0002(3) 0.0017(3) 0.0005(3)
N3 0.0134(4) 0.0123(4) 0.0169(4) 0.0023(3) 0.0017(3) 0.0003(3)
C12 0.0244(5) 0.0117(4) 0.0267(5) 0.0055(4) 0.0048(4) 0.0002(4)
C13 0.0642(10) 0.0104(5) 0.0262(6) -0.0039(4) 0.0220(6) -0.0039(5)
C14 0.0283(6) 0.0232(6) 0.0386(7) -0.0183(5) 0.0149(5) -0.0116(5)
C15 0.0260(5) 0.0199(5) 0.0173(5) -0.0084(4) -0.0010(4) 0.0024(4)
C16 0.0235(5) 0.0197(5) 0.0177(5) -0.0067(4) 0.0075(4) 0.0006(4)
C17 0.0358(6) 0.0168(5) 0.0220(5) -0.0050(4) 0.0009(5) 0.0113(4)
O1 0.0224(4) 0.0318(5) 0.0359(5) 0.0015(4) 0.0114(4) 0.0069(4)
O2 0.0309(5) 0.0222(4) 0.0231(4) 0.0047(3) 0.0047(3) 0.0065(3)
O3 0.0379(6) 0.0259(5) 0.0402(6) -0.0173(4) -0.0098(4) 0.0009(4)
S 0.01793(12) 0.01567(11) 0.01853(12) -0.00448(9) -0.00029(9) 0.00259(9)
C18 0.0201(5) 0.0200(5) 0.0189(5) 0.0011(4) 0.0025(4) 0.0037(4)
F1 0.0220(3) 0.0310(4) 0.0317(4) 0.0029(3) 0.0088(3) 0.0103(3)
F2 0.0358(4) 0.0340(4) 0.0380(4) 0.0201(4) 0.0076(4) 0.0064(3)
F3 0.0300(4) 0.0389(4) 0.0262(4) -0.0113(3) -0.0069(3) 0.0012(3)

loop_
_atom_type_symbol
_atom_type_description
_atom_type_scat_dispersion_real
_atom_type_scat_dispersion_imag
_atom_type_scat_source
C C 0.0033 0.0016 'International Tables Vol C Tables 4.2.6.8 and 6.1.1.4'
H H 0.0000 0.0000 'International Tables Vol C Tables 4.2.6.8 and 6.1.1.4'
N N 0.0061 0.0033 'International Tables Vol C Tables 4.2.6.8 and 6.1.1.4'
O O 0.0106 0.0060 'International Tables Vol C Tables 4.2.6.8 and 6.1.1.4'
F F 0.0171 0.0103 'International Tables Vol C Tables 4.2.6.8 and 6.1.1.4'
S S 0.1246 0.1234 'International Tables Vol C Tables 4.2.6.8 and 6.1.1.4'
Ni Ni 0.3393 1.1124 'International Tables Vol C Tables 4.2.6.8 and 6.1.1.4'

loop_
_geom_angle_atom_site_label_1
_geom_angle_atom_site_label_2
_geom_angle_atom_site_label_3
_geom_angle
C1 Ni N4 84.81(4)
C1 Ni C15 104.03(5)
N4 Ni C15 158.56(4)
C1 Ni C16 106.49(4)
N4 Ni C16 155.29(4)
C15 Ni C16 40.76(5)
C1 Ni C13 170.05(5)
N4 Ni C13 104.81(4)
C15 Ni C13 66.07(5)
C16 Ni C13 65.67(5)
C1 Ni C17 137.29(5)
N4 Ni C17 119.90(4)
C15 Ni C17 66.26(5)
C16 Ni C17 38.39(5)
C13 Ni C17 39.30(6)
C1 Ni C14 132.79(5)
N4 Ni C14 122.10(4)
C15 Ni C14 38.71(5)
C16 Ni C14 66.07(5)
C13 Ni C14 39.43(6)
C17 Ni C14 65.73(5)
N1 C1 C2 101.69(8)
N1 C1 Ni 110.48(7)
C2 C1 Ni 147.83(8)
N3 C2 C1 106.37(8)
N3 C2 C3 122.66(9)
C1 C2 C3 130.90(9)
C2 C3 C4 112.02(9)
C2 C3 H3A 109.2
C4 C3 H3A 109.2
C2 C3 H3B 109.2
C4 C3 H3B 109.2
H3A C3 H3B 107.9
C5 C4 C3 112.73(9)
C5 C4 H4A 109.0
C3 C4 H4A 109.0
C5 C4 H4B 109.0
C3 C4 H4B 109.0
H4A C4 H4B 107.8
C4 C5 C6 111.70(10)
C4 C5 H5A 109.3
C6 C5 H5A 109.3
C4 C5 H5B 109.3
C6 C5 H5B 109.3
H5A C5 H5B 107.9
C5 C6 H6A 109.5
C5 C6 H6B 109.5
H6A C6 H6B 109.5
C5 C6 H6C 109.5
H6A C6 H6C 109.5
H6B C6 H6C 109.5
N4 C7 C8 125.23(9)
N4 C7 N1 110.33(8)
C8 C7 N1 124.44(9)
N2 N1 C1 116.39(8)
N2 N1 C7 124.20(8)
C1 N1 C7 119.40(8)
C7 C8 C9 117.15(9)
C7 C8 H8 121.4
C9 C8 H8 121.4
C8 C9 C10 119.20(9)
C8 C9 H9 120.4
C10 C9 H9 120.4
C11 C10 C9 119.64(10)
C11 C10 H10 120.2
C9 C10 H10 120.2
N4 C11 C10 122.12(10)
N4 C11 H11 118.9
C10 C11 H11 118.9
C7 N4 C11 116.66(9)
C7 N4 Ni 114.93(7)
C11 N4 Ni 128.39(7)
N3 N2 N1 101.41(8)
N2 N3 C2 114.15(8)
N2 N3 C12 117.97(9)
C2 N3 C12 127.88(9)
N3 C12 H12A 109.5
N3 C12 H12B 109.5
H12A C12 H12B 109.5
N3 C12 H12C 109.5
H12A C12 H12C 109.5
H12B C12 H12C 109.5
C17 C13 C14 109.11(11)
C17 C13 Ni 72.23(7)
C14 C13 Ni 72.19(7)
C17 C13 H13 125.4
C14 C13 H13 125.4
Ni C13 H13 121.8
C15 C14 C13 106.73(11)
C15 C14 Ni 67.82(6)
C13 C14 Ni 68.38(7)
C15 C14 H14 126.6
C13 C14 H14 126.6
Ni C14 H14 128.7
C14 C15 C16 108.25(11)
C14 C15 Ni 73.47(7)
C16 C15 Ni 70.19(6)
C14 C15 H15 125.9
C16 C15 H15 125.9
Ni C15 H15 122.1
C17 C16 C15 108.45(11)
C17 C16 Ni 73.01(7)
C15 C16 Ni 69.04(6)
C17 C16 H16 125.8
C15 C16 H16 125.8
Ni C16 H16 123.8
C16 C17 C13 107.12(11)
C16 C17 Ni 68.60(6)
C13 C17 Ni 68.47(7)
C16 C17 H17 126.4
C13 C17 H17 126.4
Ni C17 H17 128.0
O3 S O1 116.28(7)
O3 S O2 114.43(6)
O1 S O2 114.35(6)
O3 S C18 103.08(6)
O1 S C18 102.83(6)
O2 S C18 103.39(5)
F2 C18 F1 108.19(9)
F2 C18 F3 108.04(10)
F1 C18 F3 107.05(10)
F2 C18 S 111.79(8)
F1 C18 S 111.18(8)
F3 C18 S 110.42(8)

loop_
_geom_bond_atom_site_label_1
_geom_bond_atom_site_label_2
_geom_bond_distance
Ni C1 1.8648(10)
Ni N4 1.9124(8)
Ni C15 2.0682(11)
Ni C16 2.0836(10)
Ni C13 2.0907(12)
Ni C17 2.1402(11)
Ni C14 2.1412(12)
C1 N1 1.3759(12)
C1 C2 1.3937(13)
C2 N3 1.3688(13)
C2 C3 1.4896(14)
C3 C4 1.5356(15)
C3 H3A 0.9900
C3 H3B 0.9900
C4 C5 1.5157(15)
C4 H4A 0.9900
C4 H4B 0.9900
C5 C6 1.5247(17)
C5 H5A 0.9900
C5 H5B 0.9900
C6 H6A 0.9800
C6 H6B 0.9800
C6 H6C 0.9800
C7 N4 1.3501(12)
C7 C8 1.3799(13)
C7 N1 1.4018(12)
N1 N2 1.3375(11)
C8 C9 1.3874(15)
C8 H8 0.9500
C9 C10 1.3923(15)
C9 H9 0.9500
C10 C11 1.3860(14)
C10 H10 0.9500
C11 N4 1.3533(13)
C11 H11 0.9500
N2 N3 1.3222(13)
N3 C12 1.4675(13)
C12 H12A 0.9800
C12 H12B 0.9800
C12 H12C 0.9800
C13 C17 1.424(2)
C13 C14 1.429(2)
C13 H13 0.9500
C14 C15 1.3968(18)
C14 H14 0.9500
C15 C16 1.4461(16)
C15 H15 0.9500
C16 C17 1.3897(17)
C16 H16 0.9500
C17 H17 0.9500
O1 S 1.4413(9)
O2 S 1.4432(9)
O3 S 1.4390(9)
S C18 1.8272(11)
C18 F2 1.3231(14)
C18 F1 1.3355(13)
C18 F3 1.3404(14)

loop_
_geom_torsion_atom_site_label_1
_geom_torsion_atom_site_label_2
_geom_torsion_atom_site_label_3
_geom_torsion_atom_site_label_4
_geom_torsion
N4 Ni C1 N1 1.69(7)
C15 Ni C1 N1 -158.47(7)
C16 Ni C1 N1 159.28(7)
C17 Ni C1 N1 131.46(7)
C14 Ni C1 N1 -128.32(7)
N4 Ni C1 C2 -179.39(15)
C15 Ni C1 C2 20.44(15)
C16 Ni C1 C2 -21.81(15)
C17 Ni C1 C2 -49.63(17)
C14 Ni C1 C2 50.59(17)
N1 C1 C2 N3 0.09(10)
Ni C1 C2 N3 -178.87(11)
N1 C1 C2 C3 176.85(10)
Ni C1 C2 C3 -2.1(2)
N3 C2 C3 C4 77.80(12)
C1 C2 C3 C4 -98.51(13)
C2 C3 C4 C5 -174.40(9)
C3 C4 C5 C6 179.36(10)
C2 C1 N1 N2 -0.01(11)
Ni C1 N1 N2 179.39(7)
C2 C1 N1 C7 179.53(8)
Ni C1 N1 C7 -1.06(11)
N4 C7 N1 N2 178.85(9)
C8 C7 N1 N2 -1.07(15)
N4 C7 N1 C1 -0.66(12)
C8 C7 N1 C1 179.43(9)
N4 C7 C8 C9 -0.37(15)
N1 C7 C8 C9 179.54(9)
C7 C8 C9 C10 0.06(14)
C8 C9 C10 C11 0.24(16)
C9 C10 C11 N4 -0.27(16)
C8 C7 N4 C11 0.35(15)
N1 C7 N4 C11 -179.57(8)
C8 C7 N4 Ni -178.02(8)
N1 C7 N4 Ni 2.07(10)
C10 C11 N4 C7 -0.02(14)
C10 C11 N4 Ni 178.09(8)
C1 Ni N4 C7 -2.21(7)
C15 Ni N4 C7 113.56(12)
C16 Ni N4 C7 -121.19(10)
C13 Ni N4 C7 175.23(8)
C17 Ni N4 C7 -145.24(7)
C14 Ni N4 C7 136.23(8)
C1 Ni N4 C11 179.65(9)
C15 Ni N4 C11 -64.58(15)
C16 Ni N4 C11 60.67(14)
C13 Ni N4 C11 -2.91(10)
C17 Ni N4 C11 36.62(10)
C14 Ni N4 C11 -41.91(11)
C1 N1 N2 N3 -0.07(11)
C7 N1 N2 N3 -179.59(9)
N1 N2 N3 C2 0.13(11)
N1 N2 N3 C12 -179.89(8)
C1 C2 N3 N2 -0.15(12)
C3 C2 N3 N2 -177.24(9)
C1 C2 N3 C12 179.87(10)
C3 C2 N3 C12 2.78(16)
N4 Ni C13 C17 119.41(7)
C15 Ni C13 C17 -81.20(8)
C16 Ni C13 C17 -36.33(7)
C14 Ni C13 C17 -117.65(10)
N4 Ni C13 C14 -122.94(7)
C15 Ni C13 C14 36.45(7)
C16 Ni C13 C14 81.32(8)
C17 Ni C13 C14 117.65(10)
C17 C13 C14 C15 6.12(13)
Ni C13 C14 C15 -57.10(8)
C17 C13 C14 Ni 63.22(8)
C1 Ni C14 C15 -51.18(10)
N4 Ni C14 C15 -166.98(7)
C16 Ni C14 C15 39.53(7)
C13 Ni C14 C15 119.73(11)
C17 Ni C14 C15 81.75(8)
C1 Ni C14 C13 -170.92(7)
N4 Ni C14 C13 73.28(8)
C15 Ni C14 C13 -119.73(11)
C16 Ni C14 C13 -80.21(8)
C17 Ni C14 C13 -37.99(7)
C13 C14 C15 C16 -4.52(12)
Ni C14 C15 C16 -61.96(7)
C13 C14 C15 Ni 57.45(8)
C1 Ni C15 C14 143.89(8)
N4 Ni C15 C14 31.47(15)
C16 Ni C15 C14 -117.00(11)
C13 Ni C15 C14 -37.12(8)
C17 Ni C15 C14 -80.26(9)
C1 Ni C15 C16 -99.11(7)
N4 Ni C15 C16 148.48(10)
C13 Ni C15 C16 79.89(8)
C17 Ni C15 C16 36.75(7)
C14 Ni C15 C16 117.00(11)
C14 C15 C16 C17 1.31(13)
Ni C15 C16 C17 -62.77(8)
C14 C15 C16 Ni 64.08(8)
C1 Ni C16 C17 -149.36(7)
N4 Ni C16 C17 -34.67(14)
C15 Ni C16 C17 118.13(10)
C13 Ni C16 C17 37.18(8)
C14 Ni C16 C17 80.57(9)
C1 Ni C16 C15 92.51(7)
N4 Ni C16 C15 -152.80(9)
C13 Ni C16 C15 -80.95(8)
C17 Ni C16 C15 -118.13(10)
C14 Ni C16 C15 -37.56(8)
C15 C16 C17 C13 2.47(12)
Ni C16 C17 C13 -57.79(8)
C15 C16 C17 Ni 60.25(7)
C14 C13 C17 C16 -5.33(13)
Ni C13 C17 C16 57.87(8)
C14 C13 C17 Ni -63.19(8)
C1 Ni C17 C16 46.10(10)
N4 Ni C17 C16 164.08(7)
C15 Ni C17 C16 -38.98(7)
C13 Ni C17 C16 -119.63(11)
C14 Ni C17 C16 -81.52(8)
C1 Ni C17 C13 165.73(8)
N4 Ni C17 C13 -76.29(8)
C15 Ni C17 C13 80.65(8)
C16 Ni C17 C13 119.63(11)
C14 Ni C17 C13 38.11(8)
O3 S C18 F2 -60.20(10)
O1 S C18 F2 61.07(10)
O2 S C18 F2 -179.65(8)
O3 S C18 F1 60.82(10)
O1 S C18 F1 -177.90(8)
O2 S C18 F1 -58.63(9)
O3 S C18 F3 179.50(9)
O1 S C18 F3 -59.23(9)
O2 S C18 F3 60.04(9)
